data_7712456
loop_
_publ_author_name
'Kitase, Kosuke'
'Akahoshi, Daisuke'
'Kitazawa, Takafumi'

_publ_section_title
;
 Guest-triggered "Soma-Iwamoto-type" penetration complex
 {Fe(4-methoxypyrimidine)<sub>2</sub>[M(CN)<sub>2</sub>]<sub>2</sub>}&#xb7;Guest
 (M = Ag, Au).
;
_journal_issue 9
_journal_name_full 'Dalton transactions (Cambridge, England : 2003)'
_journal_page_first 2571
_journal_page_last 2579
_journal_paper_doi 10.1039/d2dt03716e
_journal_volume 52
_journal_year 2023
_chemical_formula_sum 'C14 H12 Au2 Fe N8 O2'
_chemical_formula_weight 774.10
_space_group_crystal_system monoclinic
_space_group_IT_number 14
_space_group_name_Hall '-P 2yn'
_space_group_name_H-M_alt 'P 1 21/n 1'
_atom_sites_solution_hydrogens geom
_audit_creation_method SHELXL-2017/1
_audit_update_record
;
2022-07-20 deposited with the CCDC.	2023-01-23 downloaded from the CCDC.
;
_cell_angle_alpha 90
_cell_angle_beta 112.5380(10)
_cell_angle_gamma 90
_cell_formula_units_Z 2
_cell_length_a 7.9046(8)
_cell_length_b 15.6559(15)
_cell_length_c 8.5964(8)
_cell_measurement_reflns_used 4281
_cell_measurement_temperature 100(2)
_cell_measurement_theta_max 31.17
_cell_measurement_theta_min 2.60
_cell_volume 982.59(16)
_computing_cell_refinement 'Bruker SAINT'
_computing_data_collection 'Bruker APEX2'
_computing_data_reduction 'Bruker SAINT'
_computing_molecular_graphics 'Bruker SHELXTL'
_computing_publication_material 'Bruker SHELXTL'
_computing_structure_refinement 'SHELXL-2017/1 (Sheldrick, 2017)'
_computing_structure_solution 'SHELXT 2014/5 (Sheldrick, 2014)'
_diffrn_ambient_temperature 100(2)
_diffrn_detector_area_resol_mean 8.336
_diffrn_measured_fraction_theta_full 0.999
_diffrn_measured_fraction_theta_max 0.925
_diffrn_measurement_device_type 'Bruker APEX-II CCD'
_diffrn_measurement_method '\f and \w scans'
_diffrn_radiation_type MoK\a
_diffrn_radiation_wavelength 0.71073
_diffrn_reflns_av_R_equivalents 0.0201
_diffrn_reflns_av_unetI/netI 0.0257
_diffrn_reflns_Laue_measured_fraction_full 0.999
_diffrn_reflns_Laue_measured_fraction_max 0.925
_diffrn_reflns_limit_h_max 8
_diffrn_reflns_limit_h_min -11
_diffrn_reflns_limit_k_max 22
_diffrn_reflns_limit_k_min -20
_diffrn_reflns_limit_l_max 11
_diffrn_reflns_limit_l_min -12
_diffrn_reflns_number 7372
_diffrn_reflns_point_group_measured_fraction_full 0.999
_diffrn_reflns_point_group_measured_fraction_max 0.925
_diffrn_reflns_theta_full 25.000
_diffrn_reflns_theta_max 31.276
_diffrn_reflns_theta_min 2.602
_exptl_absorpt_coefficient_mu 15.649
_exptl_absorpt_correction_T_max 0.21
_exptl_absorpt_correction_T_min 0.15
_exptl_absorpt_correction_type multi-scan
_exptl_absorpt_process_details
;
SADABS-2016/2 - Bruker AXS area detector scaling and absorption correction
;
_exptl_crystal_colour colorless
_exptl_crystal_density_diffrn 2.616
_exptl_crystal_description block
_exptl_crystal_F_000 704
_exptl_crystal_size_max 0.407
_exptl_crystal_size_mid 0.210
_exptl_crystal_size_min 0.142
_refine_diff_density_max 1.093
_refine_diff_density_min -1.092
_refine_diff_density_rms 0.156
_refine_ls_extinction_method none
_refine_ls_goodness_of_fit_ref 1.048
_refine_ls_hydrogen_treatment constr
_refine_ls_matrix_type full
_refine_ls_number_parameters 125
_refine_ls_number_reflns 2971
_refine_ls_number_restraints 0
_refine_ls_restrained_S_all 1.048
_refine_ls_R_factor_all 0.0238
_refine_ls_R_factor_gt 0.0194
_refine_ls_shift/su_max 0.003
_refine_ls_shift/su_mean 0.000
_refine_ls_structure_factor_coef Fsqd
_refine_ls_weighting_details 'w=1/[\s^2^(Fo^2^)+(0.0152P)^2^+1.5411P] where P=(Fo^2^+2Fc^2^)/3'
_refine_ls_weighting_scheme calc
_refine_ls_wR_factor_gt 0.0406
_refine_ls_wR_factor_ref 0.0420
_reflns_Friedel_coverage 0.000
_reflns_number_gt 2692
_reflns_number_total 2971
_reflns_threshold_expression 'I > 2\s(I)'
_cod_data_source_file d2dt03716e2.cif
_cod_data_source_block test_0_APEX3_a_CCDC3
_cod_depositor_comments
;
The following automatic conversions were performed:

data item '_exptl_absorpt_correction_type' value 'Multi-Scan' was
changed to 'multi-scan' in accordance with the
/home/data/users/saulius/crontab/automatic-downloads/rss-feeds/RSC/lib/dictionaries/cif_core.dic
dictionary named 'cif_core.dic' version 2.4.2 last updated on
2011-04-26.

Automatic conversion script
Id: cif_fix_values 7556 2019-12-06 15:28:31Z antanas 
;
_cod_original_sg_symbol_H-M 'P 21/n'
_cod_database_code 7712456
_shelx_shelxl_version_number 2017/1
_shelx_space_group_comment
; 
The symmetry employed for this shelxl refinement is uniquely defined 
by the following loop, which should always be used as a source of 
symmetry information in preference to the above space-group names. 
They are only intended as comments. 
;
_shelx_estimated_absorpt_t_min 0.061
_shelx_estimated_absorpt_t_max 0.215

loop_
_space_group_symop_operation_xyz
'x, y, z'
'-x+1/2, y+1/2, -z+1/2'
'-x, -y, -z'
'x-1/2, -y-1/2, z-1/2'

loop_
_atom_site_label
_atom_site_type_symbol
_atom_site_fract_x
_atom_site_fract_y
_atom_site_fract_z
_atom_site_U_iso_or_equiv
_atom_site_adp_type
_atom_site_occupancy
_atom_site_site_symmetry_order
_atom_site_calc_flag
_atom_site_refinement_flags_posn
_atom_site_refinement_flags_adp
_atom_site_refinement_flags_occupancy
_atom_site_disorder_assembly
_atom_site_disorder_group
C2 C 0.8451(4) 0.62674(19) 1.2187(4) 0.0137(6) Uani 1 1 d . . . . .
Au1 Au 0.76060(2) 0.72480(2) 1.31576(2) 0.01328(4) Uani 1 1 d . . . . .
Fe2 Fe 1.000000 0.500000 1.000000 0.00930(11) Uani 1 2 d S . P . .
N3 N 0.7371(3) 0.53172(17) 0.7907(3) 0.0135(5) Uani 1 1 d . . . . .
N1 N 0.8750(4) 0.38746(17) 1.0540(3) 0.0142(5) Uani 1 1 d . . . . .
N2 N 0.8988(4) 0.57367(17) 1.1574(3) 0.0145(5) Uani 1 1 d . . . . .
C3 C 0.7273(4) 0.5849(2) 0.6665(4) 0.0148(6) Uani 1 1 d . . . . .
H3 H 0.838168 0.595903 0.651405 0.018 Uiso 1 1 calc R U . . .
N4 N 0.5771(4) 0.62440(18) 0.5611(3) 0.0153(5) Uani 1 1 d . . . . .
C6 C 0.4219(4) 0.6074(2) 0.5812(4) 0.0138(6) Uani 1 1 d . . . . .
C4 C 0.5749(4) 0.5136(2) 0.8038(4) 0.0157(6) Uani 1 1 d . . . . .
H4 H 0.574440 0.474364 0.888006 0.019 Uiso 1 1 calc R U . . .
C5 C 0.4122(4) 0.5492(2) 0.7013(4) 0.0156(6) Uani 1 1 d . . . . .
H5 H 0.299636 0.535352 0.710958 0.019 Uiso 1 1 calc R U . . .
O1 O 0.2675(3) 0.64681(15) 0.4864(3) 0.0185(5) Uani 1 1 d . . . . .
C1 C 0.8218(4) 0.3275(2) 1.0972(4) 0.0144(6) Uani 1 1 d . . . . .
C7 C 0.2805(5) 0.7112(2) 0.3707(5) 0.0226(7) Uani 1 1 d . . . . .
H7A H 0.366223 0.755895 0.433821 0.034 Uiso 1 1 calc R U . . .
H7B H 0.159473 0.736443 0.310264 0.034 Uiso 1 1 calc R U . . .
H7C H 0.324668 0.684968 0.289848 0.034 Uiso 1 1 calc R U . . .

loop_
_atom_site_aniso_label
_atom_site_aniso_U_11
_atom_site_aniso_U_22
_atom_site_aniso_U_33
_atom_site_aniso_U_23
_atom_site_aniso_U_13
_atom_site_aniso_U_12
C2 0.0176(14) 0.0094(13) 0.0193(15) -0.0030(11) 0.0128(12) -0.0012(11)
Au1 0.01740(6) 0.00797(6) 0.01974(6) -0.00275(4) 0.01298(5) 0.00111(4)
Fe2 0.0131(3) 0.0051(2) 0.0138(3) 0.0004(2) 0.0097(2) 0.0005(2)
N3 0.0155(13) 0.0117(12) 0.0149(12) -0.0007(10) 0.0077(10) -0.0006(9)
N1 0.0167(12) 0.0105(12) 0.0187(13) 0.0002(10) 0.0104(11) 0.0012(9)
N2 0.0168(12) 0.0121(12) 0.0184(13) -0.0014(10) 0.0108(11) -0.0024(10)
C3 0.0157(14) 0.0165(15) 0.0140(14) 0.0010(12) 0.0077(12) 0.0001(11)
N4 0.0166(12) 0.0164(13) 0.0138(12) 0.0032(10) 0.0071(10) 0.0006(10)
C6 0.0155(14) 0.0115(14) 0.0134(14) -0.0039(11) 0.0044(11) -0.0023(11)
C4 0.0192(15) 0.0136(15) 0.0193(15) 0.0022(12) 0.0128(13) 0.0002(11)
C5 0.0161(14) 0.0127(14) 0.0200(15) 0.0007(12) 0.0091(12) -0.0016(11)
O1 0.0139(10) 0.0177(12) 0.0217(12) 0.0056(9) 0.0045(9) -0.0011(9)
C1 0.0177(14) 0.0102(13) 0.0191(15) 0.0024(12) 0.0112(12) 0.0030(11)
C7 0.0201(16) 0.0196(17) 0.0233(16) 0.0097(14) 0.0032(13) -0.0024(12)

loop_
_atom_type_symbol
_atom_type_description
_atom_type_scat_dispersion_real
_atom_type_scat_dispersion_imag
_atom_type_scat_source
C C 0.0033 0.0016 'International Tables Vol C Tables 4.2.6.8 and 6.1.1.4'
H H 0.0000 0.0000 'International Tables Vol C Tables 4.2.6.8 and 6.1.1.4'
N N 0.0061 0.0033 'International Tables Vol C Tables 4.2.6.8 and 6.1.1.4'
O O 0.0106 0.0060 'International Tables Vol C Tables 4.2.6.8 and 6.1.1.4'
Fe Fe 0.3463 0.8444 'International Tables Vol C Tables 4.2.6.8 and 6.1.1.4'
Au Au -2.0133 8.8022 'International Tables Vol C Tables 4.2.6.8 and 6.1.1.4'

loop_
_geom_angle_atom_site_label_1
_geom_angle_atom_site_label_2
_geom_angle_atom_site_label_3
_geom_angle
_geom_angle_site_symmetry_1
_geom_angle_site_symmetry_3
_geom_angle_publ_flag
N2 C2 Au1 175.5(3) . . ?
C2 Au1 C1 176.57(12) . 2_657 ?
N2 Fe2 N2 180.00(12) 3_767 . ?
N2 Fe2 N1 89.49(10) 3_767 3_767 ?
N2 Fe2 N1 90.51(10) . 3_767 ?
N2 Fe2 N1 90.51(10) 3_767 . ?
N2 Fe2 N1 89.49(10) . . ?
N1 Fe2 N1 180.0 3_767 . ?
N2 Fe2 N3 86.08(10) 3_767 3_767 ?
N2 Fe2 N3 93.92(10) . 3_767 ?
N1 Fe2 N3 89.63(10) 3_767 3_767 ?
N1 Fe2 N3 90.37(10) . 3_767 ?
N2 Fe2 N3 93.92(10) 3_767 . ?
N2 Fe2 N3 86.08(10) . . ?
N1 Fe2 N3 90.37(10) 3_767 . ?
N1 Fe2 N3 89.63(10) . . ?
N3 Fe2 N3 180.0 3_767 . ?
C3 N3 C4 115.4(3) . . ?
C3 N3 Fe2 122.5(2) . . ?
C4 N3 Fe2 120.4(2) . . ?
C1 N1 Fe2 173.6(3) . . ?
C2 N2 Fe2 165.4(3) . . ?
N3 C3 N4 126.6(3) . . ?
N3 C3 H3 116.7 . . ?
N4 C3 H3 116.7 . . ?
C6 N4 C3 116.3(3) . . ?
N4 C6 O1 120.1(3) . . ?
N4 C6 C5 122.7(3) . . ?
O1 C6 C5 117.2(3) . . ?
N3 C4 C5 123.0(3) . . ?
N3 C4 H4 118.5 . . ?
C5 C4 H4 118.5 . . ?
C4 C5 C6 115.9(3) . . ?
C4 C5 H5 122.1 . . ?
C6 C5 H5 122.1 . . ?
C6 O1 C7 117.0(3) . . ?
N1 C1 Au1 176.9(3) . 2_647 ?
O1 C7 H7A 109.5 . . ?
O1 C7 H7B 109.5 . . ?
H7A C7 H7B 109.5 . . ?
O1 C7 H7C 109.5 . . ?
H7A C7 H7C 109.5 . . ?
H7B C7 H7C 109.5 . . ?

loop_
_geom_bond_atom_site_label_1
_geom_bond_atom_site_label_2
_geom_bond_distance
_geom_bond_site_symmetry_2
_geom_bond_publ_flag
C2 N2 1.149(4) . ?
C2 Au1 1.981(3) . ?
Au1 C1 1.986(3) 2_657 ?
Fe2 N2 2.152(3) 3_767 ?
Fe2 N2 2.152(3) . ?
Fe2 N1 2.156(3) 3_767 ?
Fe2 N1 2.156(3) . ?
Fe2 N3 2.221(3) 3_767 ?
Fe2 N3 2.221(3) . ?
N3 C3 1.332(4) . ?
N3 C4 1.360(4) . ?
N1 C1 1.146(4) . ?
C3 N4 1.337(4) . ?
C3 H3 0.9500 . ?
N4 C6 1.330(4) . ?
C6 O1 1.331(4) . ?
C6 C5 1.400(4) . ?
C4 C5 1.369(4) . ?
C4 H4 0.9500 . ?
C5 H5 0.9500 . ?
O1 C7 1.447(4) . ?
C7 H7A 0.9800 . ?
C7 H7B 0.9800 . ?
C7 H7C 0.9800 . ?
